data_1520283
loop_
_publ_author_name
'Tizzard, Graham J.'
'Hursthouse, Michael B.'
'Spencer, John'

_publ_section_title
;
 C31H33O2BBrP
;
_journal_name_full 'Crystal Structure Report Archive'
_journal_page_first 1047
_journal_year 2009
_chemical_formula_moiety 'C25 H23 B O2 P, Br'
_chemical_formula_sum 'C25 H23 B Br O2 P'
_chemical_formula_weight 477.12
_space_group_IT_number 7
_symmetry_cell_setting monoclinic
_symmetry_space_group_name_Hall 'P -2yac'
_symmetry_space_group_name_H-M 'P 1 n 1'
_atom_sites_solution_hydrogens geom
_atom_sites_solution_primary direct
_atom_sites_solution_secondary difmap
_cell_angle_alpha 90.00
_cell_angle_beta 94.740(3)
_cell_angle_gamma 90.00
_cell_formula_units_Z 2
_cell_length_a 9.8278(4)
_cell_length_b 9.4884(5)
_cell_length_c 12.0388(5)
_cell_measurement_reflns_used 44453
_cell_measurement_temperature 120(2)
_cell_measurement_theta_max 27.48
_cell_measurement_theta_min 2.91
_cell_volume 1118.78(9)
_computing_cell_refinement 'DENZO (Otwinowski & Minor, 1997) & COLLECT (Hooft, R.W.W., 1998)'
_computing_data_collection 'COLLECT (Hooft, R.W.W., 1998)'
_computing_data_reduction 'DENZO (Otwinowski & Minor, 1997) & COLLECT (Hooft, R.W.W., 1998)'
_computing_molecular_graphics 'CrystalMaker (CrystalMaker Software Ltd, 2009'
_computing_publication_material 'WINGX (Farrugia, 1998)'
_computing_structure_refinement 'SHELXL-97 (Sheldrick, 1997)'
_computing_structure_solution 'SHELXS-97 (Sheldrick, 1997)'
_diffrn_ambient_temperature 120(2)
_diffrn_detector_area_resol_mean 9.091
_diffrn_measured_fraction_theta_full 0.996
_diffrn_measured_fraction_theta_max 0.996
_diffrn_measurement_device_type 'Bruker-Nonius Roper CCD camera on \k-goniostat'
_diffrn_measurement_method '\f & \w scans'
_diffrn_radiation_monochromator graphite
_diffrn_radiation_source 'Bruker-Nonius FR591 rotating anode'
_diffrn_radiation_type MoK\a
_diffrn_radiation_wavelength 0.71073
_diffrn_reflns_av_R_equivalents 0.0613
_diffrn_reflns_av_sigmaI/netI 0.0786
_diffrn_reflns_limit_h_max 12
_diffrn_reflns_limit_h_min -12
_diffrn_reflns_limit_k_max 12
_diffrn_reflns_limit_k_min -12
_diffrn_reflns_limit_l_max 15
_diffrn_reflns_limit_l_min -15
_diffrn_reflns_number 15595
_diffrn_reflns_theta_full 27.48
_diffrn_reflns_theta_max 27.48
_diffrn_reflns_theta_min 3.40
_exptl_absorpt_coefficient_mu 1.928
_exptl_absorpt_correction_T_max 0.9810
_exptl_absorpt_correction_T_min 0.5127
_exptl_absorpt_correction_type multi-scan
_exptl_absorpt_process_details 'SADABS 2007/2 (Sheldrick, G.M., 2007)'
_exptl_crystal_colour colourless
_exptl_crystal_density_diffrn 1.416
_exptl_crystal_density_method 'not measured'
_exptl_crystal_description shard
_exptl_crystal_F_000 488
_exptl_crystal_size_max 0.40
_exptl_crystal_size_mid 0.17
_exptl_crystal_size_min 0.01
_refine_diff_density_max 0.290
_refine_diff_density_min -0.483
_refine_diff_density_rms 0.075
_refine_ls_abs_structure_details 'Flack H D (1983), Acta Cryst. A39, 876-881'
_refine_ls_abs_structure_Flack 0.040(8)
_refine_ls_extinction_method none
_refine_ls_goodness_of_fit_ref 1.044
_refine_ls_hydrogen_treatment constr
_refine_ls_matrix_type full
_refine_ls_number_parameters 273
_refine_ls_number_reflns 4905
_refine_ls_number_restraints 2
_refine_ls_restrained_S_all 1.044
_refine_ls_R_factor_all 0.0565
_refine_ls_R_factor_gt 0.0428
_refine_ls_shift/su_max 0.000
_refine_ls_shift/su_mean 0.000
_refine_ls_structure_factor_coef Fsqd
_refine_ls_weighting_details 'calc w=1/[\s^2^(Fo^2^)+(0.0235P)^2^+0.0000P] where P=(Fo^2^+2Fc^2^)/3'
_refine_ls_weighting_scheme calc
_refine_ls_wR_factor_gt 0.0799
_refine_ls_wR_factor_ref 0.0846
_reflns_number_gt 4183
_reflns_number_total 4905
_reflns_threshold_expression >2\s(I)
_cod_data_source_file eCrystal-1047.cif
_cod_data_source_block 2009src0712r
_cod_depositor_comments
;
Citation :
Tizzard, Graham J. and Hursthouse, Michael B. and Spencer, John (2009)
University of Southampton, Crystal Structure Report Archive. 
(doi:10.5258/ecrystals/1047)

More at:
http://ecrystals.chem.soton.ac.uk/1047/
;
_cod_original_sg_symbol_H-M 'P n'
_cod_database_code 1520283

loop_
_symmetry_equiv_pos_as_xyz
'x, y, z'
'x+1/2, -y, z+1/2'

loop_
_atom_site_label
_atom_site_type_symbol
_atom_site_fract_x
_atom_site_fract_y
_atom_site_fract_z
_atom_site_U_iso_or_equiv
_atom_site_adp_type
_atom_site_occupancy
_atom_site_symmetry_multiplicity
_atom_site_calc_flag
_atom_site_refinement_flags
_atom_site_disorder_assembly
_atom_site_disorder_group
Br1 Br 0.88938(5) 0.51480(4) 0.67793(4) 0.03051(11) Uani 1 1 d . . .
C1 C 0.2774(3) 0.7812(4) 0.4889(3) 0.0212(8) Uani 1 1 d . . .
C2 C 0.3588(4) 0.6649(4) 0.4690(3) 0.0259(8) Uani 1 1 d . . .
H2 H 0.3595 0.6277 0.3958 0.031 Uiso 1 1 calc R . .
C3 C 0.4380(4) 0.6041(4) 0.5558(3) 0.0295(9) Uani 1 1 d . . .
H3 H 0.4948 0.5260 0.5419 0.035 Uiso 1 1 calc R . .
C4 C 0.4355(4) 0.6565(4) 0.6642(3) 0.0290(9) Uani 1 1 d . . .
H4 H 0.4901 0.6147 0.7241 0.035 Uiso 1 1 calc R . .
C5 C 0.3519(4) 0.7706(4) 0.6829(3) 0.0308(9) Uani 1 1 d . . .
H5 H 0.3489 0.8062 0.7565 0.037 Uiso 1 1 calc R . .
C6 C 0.2734(4) 0.8328(4) 0.5967(3) 0.0277(9) Uani 1 1 d . . .
H6 H 0.2167 0.9109 0.6106 0.033 Uiso 1 1 calc R . .
C7 C 0.0207(3) 0.7873(4) 0.3384(3) 0.0220(8) Uani 1 1 d . . .
C8 C -0.0238(4) 0.6732(4) 0.3993(3) 0.0246(8) Uani 1 1 d . . .
H8 H 0.0323 0.6375 0.4610 0.029 Uiso 1 1 calc R . .
C9 C -0.1500(4) 0.6118(4) 0.3696(3) 0.0287(9) Uani 1 1 d . . .
H9 H -0.1795 0.5332 0.4102 0.034 Uiso 1 1 calc R . .
C10 C -0.2326(4) 0.6651(4) 0.2810(3) 0.0294(9) Uani 1 1 d . . .
H10 H -0.3177 0.6215 0.2595 0.035 Uiso 1 1 calc R . .
C11 C -0.1914(4) 0.7824(4) 0.2232(3) 0.0278(8) Uani 1 1 d . . .
H11 H -0.2504 0.8209 0.1644 0.033 Uiso 1 1 calc R . .
C12 C -0.0642(4) 0.8440(4) 0.2508(3) 0.0241(8) Uani 1 1 d . . .
H12 H -0.0357 0.9234 0.2106 0.029 Uiso 1 1 calc R . .
C13 C 0.1506(4) 1.0474(3) 0.4153(3) 0.0202(7) Uani 1 1 d . . .
C14 C 0.0300(4) 1.0885(4) 0.4571(3) 0.0254(8) Uani 1 1 d . . .
H14 H -0.0419 1.0223 0.4612 0.031 Uiso 1 1 calc R . .
C15 C 0.0133(3) 1.2252(4) 0.4927(3) 0.0282(9) Uani 1 1 d . . .
H15 H -0.0688 1.2517 0.5237 0.034 Uiso 1 1 calc R . .
C16 C 0.1151(4) 1.3237(4) 0.4835(3) 0.0285(8) Uani 1 1 d . . .
H16 H 0.1024 1.4178 0.5075 0.034 Uiso 1 1 calc R . .
C17 C 0.2353(4) 1.2861(4) 0.4395(3) 0.0327(10) Uani 1 1 d . . .
H17 H 0.3042 1.3547 0.4314 0.039 Uiso 1 1 calc R . .
C18 C 0.2554(4) 1.1472(4) 0.4071(3) 0.0303(9) Uani 1 1 d . . .
H18 H 0.3393 1.1199 0.3795 0.036 Uiso 1 1 calc R . .
C19 C 0.2885(4) 0.8650(4) 0.2575(3) 0.0230(8) Uani 1 1 d . . .
H19A H 0.3730 0.9185 0.2791 0.028 Uiso 1 1 calc R . .
H19B H 0.3154 0.7658 0.2461 0.028 Uiso 1 1 calc R . .
C20 C 0.2284(3) 0.9219(4) 0.1469(3) 0.0211(7) Uani 1 1 d . . .
C21 C 0.2280(4) 1.0666(4) 0.1232(3) 0.0249(8) Uani 1 1 d . . .
H21 H 0.2602 1.1317 0.1793 0.030 Uiso 1 1 calc R . .
C22 C 0.1816(4) 1.1148(4) 0.0194(3) 0.0286(9) Uani 1 1 d . . .
H22 H 0.1794 1.2131 0.0047 0.034 Uiso 1 1 calc R . .
C23 C 0.1379(6) 1.0204(4) -0.0639(5) 0.0244(9) Uani 1 1 d . . .
H23 H 0.1095 1.0550 -0.1361 0.029 Uiso 1 1 calc R . .
C24 C 0.1347(3) 0.8753(4) -0.0439(3) 0.0225(8) Uani 1 1 d . . .
C25 C 0.1804(3) 0.8286(4) 0.0642(3) 0.0209(7) Uani 1 1 d . . .
H25 H 0.1781 0.7307 0.0806 0.025 Uiso 1 1 calc R . .
B1 B 0.0811(4) 0.7678(5) -0.1380(3) 0.0236(9) Uani 1 1 d . . .
O2 O 0.0278(2) 0.8215(3) -0.23696(19) 0.0271(6) Uani 1 1 d . . .
H2A H -0.0107 0.7569 -0.2755 0.041 Uiso 1 1 calc R . .
O3 O 0.0867(3) 0.6282(3) -0.1125(2) 0.0292(6) Uani 1 1 d . . .
H3A H 0.0410 0.5825 -0.1623 0.044 Uiso 1 1 calc R . .
P1 P 0.18209(9) 0.86970(10) 0.37418(7) 0.0202(2) Uani 1 1 d . . .

loop_
_atom_site_aniso_label
_atom_site_aniso_U_11
_atom_site_aniso_U_22
_atom_site_aniso_U_33
_atom_site_aniso_U_23
_atom_site_aniso_U_13
_atom_site_aniso_U_12
Br1 0.03989(19) 0.0301(2) 0.02099(16) -0.0022(2) -0.00085(13) -0.0019(2)
C1 0.0168(17) 0.023(2) 0.0227(19) 0.0018(15) -0.0040(15) 0.0004(14)
C2 0.033(2) 0.025(2) 0.0197(19) -0.0029(15) -0.0003(17) -0.0012(16)
C3 0.035(2) 0.026(2) 0.027(2) 0.0015(17) 0.0026(17) 0.0009(17)
C4 0.031(2) 0.031(2) 0.024(2) 0.0092(17) -0.0040(18) -0.0013(16)
C5 0.033(2) 0.039(2) 0.0188(18) -0.0039(18) -0.0050(19) -0.0064(16)
C6 0.027(2) 0.035(2) 0.0211(19) -0.0030(16) 0.0011(17) 0.0020(16)
C7 0.0218(18) 0.022(2) 0.0225(19) -0.0036(15) 0.0010(15) 0.0009(14)
C8 0.0268(19) 0.019(2) 0.027(2) -0.0018(16) -0.0009(16) 0.0012(15)
C9 0.034(2) 0.024(2) 0.028(2) -0.0010(16) 0.0025(17) -0.0034(16)
C10 0.0242(19) 0.035(2) 0.029(2) -0.0069(17) 0.0026(17) -0.0090(16)
C11 0.0254(19) 0.037(2) 0.0202(18) 0.0022(16) -0.0037(16) -0.0008(16)
C12 0.0236(19) 0.027(2) 0.0215(18) 0.0013(15) 0.0020(15) -0.0025(15)
C13 0.0259(18) 0.0167(19) 0.0176(18) 0.0022(14) -0.0011(14) 0.0000(15)
C14 0.0184(18) 0.032(2) 0.026(2) -0.0016(17) 0.0009(16) -0.0020(16)
C15 0.0194(18) 0.029(2) 0.036(2) -0.0069(17) 0.0032(17) 0.0031(15)
C16 0.034(2) 0.027(2) 0.024(2) -0.0001(16) -0.0019(16) 0.0058(17)
C17 0.037(2) 0.030(2) 0.033(2) -0.0027(18) 0.0109(19) -0.0121(18)
C18 0.027(2) 0.030(2) 0.035(2) -0.0111(17) 0.0084(18) -0.0074(17)
C19 0.0225(17) 0.026(2) 0.0207(18) 0.0021(14) 0.0029(15) 0.0002(15)
C20 0.0160(16) 0.025(2) 0.0224(18) -0.0002(15) 0.0034(15) 0.0010(14)
C21 0.0197(17) 0.027(2) 0.028(2) -0.0025(16) 0.0021(15) 0.0021(15)
C22 0.0258(19) 0.026(2) 0.034(2) 0.0086(17) 0.0017(17) 0.0019(16)
C23 0.0208(14) 0.033(3) 0.0194(19) 0.0038(19) 0.0011(13) 0.0026(18)
C24 0.0154(16) 0.030(2) 0.022(2) 0.0015(15) 0.0022(15) 0.0011(15)
C25 0.0185(17) 0.0246(19) 0.0204(18) 0.0022(15) 0.0057(15) 0.0022(14)
B1 0.0178(19) 0.034(3) 0.019(2) 0.0017(17) 0.0005(16) 0.0071(17)
O2 0.0284(14) 0.0336(16) 0.0188(13) -0.0008(11) -0.0011(11) 0.0015(12)
O3 0.0316(15) 0.0307(16) 0.0241(14) -0.0023(11) -0.0044(11) 0.0026(12)
P1 0.0213(4) 0.0220(5) 0.0168(4) -0.0012(4) -0.0007(4) -0.0006(4)

loop_
_atom_type_symbol
_atom_type_description
_atom_type_scat_dispersion_real
_atom_type_scat_dispersion_imag
_atom_type_scat_source
C C 0.0033 0.0016 'International Tables Vol C Tables 4.2.6.8 and 6.1.1.4'
H H 0.0000 0.0000 'International Tables Vol C Tables 4.2.6.8 and 6.1.1.4'
B B 0.0013 0.0007 'International Tables Vol C Tables 4.2.6.8 and 6.1.1.4'
O O 0.0106 0.0060 'International Tables Vol C Tables 4.2.6.8 and 6.1.1.4'
P P 0.1023 0.0942 'International Tables Vol C Tables 4.2.6.8 and 6.1.1.4'
Br Br -0.2901 2.4595 'International Tables Vol C Tables 4.2.6.8 and 6.1.1.4'

loop_
_geom_angle_atom_site_label_1
_geom_angle_atom_site_label_2
_geom_angle_atom_site_label_3
_geom_angle
_geom_angle_site_symmetry_1
_geom_angle_site_symmetry_3
C6 C1 C2 120.0(3) . .
C6 C1 P1 119.7(3) . .
C2 C1 P1 120.3(3) . .
C3 C2 C1 119.9(3) . .
C3 C2 H2 120.1 . .
C1 C2 H2 120.1 . .
C2 C3 C4 120.4(4) . .
C2 C3 H3 119.8 . .
C4 C3 H3 119.8 . .
C5 C4 C3 119.0(4) . .
C5 C4 H4 120.5 . .
C3 C4 H4 120.5 . .
C6 C5 C4 121.0(4) . .
C6 C5 H5 119.5 . .
C4 C5 H5 119.5 . .
C5 C6 C1 119.8(3) . .
C5 C6 H6 120.1 . .
C1 C6 H6 120.1 . .
C12 C7 C8 120.0(3) . .
C12 C7 P1 118.4(3) . .
C8 C7 P1 121.5(3) . .
C9 C8 C7 120.1(4) . .
C9 C8 H8 120.0 . .
C7 C8 H8 120.0 . .
C10 C9 C8 120.0(4) . .
C10 C9 H9 120.0 . .
C8 C9 H9 120.0 . .
C9 C10 C11 120.2(4) . .
C9 C10 H10 119.9 . .
C11 C10 H10 119.9 . .
C10 C11 C12 120.5(4) . .
C10 C11 H11 119.7 . .
C12 C11 H11 119.7 . .
C11 C12 C7 119.1(3) . .
C11 C12 H12 120.5 . .
C7 C12 H12 120.5 . .
C14 C13 C18 119.3(3) . .
C14 C13 P1 122.6(3) . .
C18 C13 P1 118.0(3) . .
C15 C14 C13 120.4(3) . .
C15 C14 H14 119.8 . .
C13 C14 H14 119.8 . .
C14 C15 C16 120.4(3) . .
C14 C15 H15 119.8 . .
C16 C15 H15 119.8 . .
C15 C16 C17 120.3(4) . .
C15 C16 H16 119.8 . .
C17 C16 H16 119.8 . .
C16 C17 C18 119.8(4) . .
C16 C17 H17 120.1 . .
C18 C17 H17 120.1 . .
C17 C18 C13 119.7(3) . .
C17 C18 H18 120.2 . .
C13 C18 H18 120.2 . .
C20 C19 P1 117.6(2) . .
C20 C19 H19A 107.9 . .
P1 C19 H19A 107.9 . .
C20 C19 H19B 107.9 . .
P1 C19 H19B 107.9 . .
H19A C19 H19B 107.2 . .
C25 C20 C21 118.9(3) . .
C25 C20 C19 119.3(3) . .
C21 C20 C19 121.6(3) . .
C22 C21 C20 120.5(4) . .
C22 C21 H21 119.8 . .
C20 C21 H21 119.8 . .
C21 C22 C23 120.2(4) . .
C21 C22 H22 119.9 . .
C23 C22 H22 119.9 . .
C22 C23 C24 121.4(5) . .
C22 C23 H23 119.3 . .
C24 C23 H23 119.3 . .
C23 C24 C25 117.2(4) . .
C23 C24 B1 121.5(4) . .
C25 C24 B1 121.2(3) . .
C20 C25 C24 121.7(3) . .
C20 C25 H25 119.2 . .
C24 C25 H25 119.2 . .
O3 B1 O2 124.6(4) . .
O3 B1 C24 117.5(3) . .
O2 B1 C24 117.8(3) . .
B1 O2 H2A 109.5 . .
B1 O3 H3A 109.5 . .
C7 P1 C13 107.95(17) . .
C7 P1 C1 111.95(16) . .
C13 P1 C1 108.42(17) . .
C7 P1 C19 110.97(17) . .
C13 P1 C19 111.09(16) . .
C1 P1 C19 106.47(16) . .

loop_
_geom_bond_atom_site_label_1
_geom_bond_atom_site_label_2
_geom_bond_distance
_geom_bond_site_symmetry_2
C1 C6 1.391(5) .
C1 C2 1.395(5) .
C1 P1 1.810(4) .
C2 C3 1.377(5) .
C2 H2 0.9500 .
C3 C4 1.399(5) .
C3 H3 0.9500 .
C4 C5 1.388(5) .
C4 H4 0.9500 .
C5 C6 1.375(5) .
C5 H5 0.9500 .
C6 H6 0.9500 .
C7 C12 1.397(5) .
C7 C8 1.398(5) .
C7 P1 1.788(4) .
C8 C9 1.390(5) .
C8 H8 0.9500 .
C9 C10 1.382(6) .
C9 H9 0.9500 .
C10 C11 1.390(5) .
C10 H10 0.9500 .
C11 C12 1.396(5) .
C11 H11 0.9500 .
C12 H12 0.9500 .
C13 C14 1.382(5) .
C13 C18 1.408(5) .
C13 P1 1.791(3) .
C14 C15 1.380(5) .
C14 H14 0.9500 .
C15 C16 1.380(5) .
C15 H15 0.9500 .
C16 C17 1.381(5) .
C16 H16 0.9500 .
C17 C18 1.393(6) .
C17 H17 0.9500 .
C18 H18 0.9500 .
C19 C20 1.510(5) .
C19 P1 1.820(3) .
C19 H19A 0.9900 .
C19 H19B 0.9900 .
C20 C25 1.387(5) .
C20 C21 1.403(5) .
C21 C22 1.372(5) .
C21 H21 0.9500 .
C22 C23 1.386(6) .
C22 H22 0.9500 .
C23 C24 1.398(5) .
C23 H23 0.9500 .
C24 C25 1.412(5) .
C24 B1 1.582(6) .
C25 H25 0.9500 .
B1 O3 1.359(5) .
B1 O2 1.361(5) .
O2 H2A 0.8400 .
O3 H3A 0.8400 .
